data_1100158
loop_
_publ_author_name
'Carballo, Rosa'
'Vazquez-Lopez, Ezequiel M.'
'Covelo, Berta'
'Garcia-Martinez, Emilia'
'Castineiras, Alfonso'
'Niclos, Juan'

_publ_section_title
;
 'Solid state coordination chemistry of mononuclear
  mixed-ligand complexes of Ni(II), Cu(II) and Zn(II)
  with \a-hydroxycarboxylic acids and imidazole'
;
_journal_name_full Polyhedron
_journal_page_first 1505
_journal_page_last 1518
_journal_paper_doi 10.1016/j.poly.2004.02.028
_journal_volume 23
_journal_year 2004
_chemical_formula_sum 'C7 H10 Cu N2 O6'
_chemical_formula_weight 281.71
_space_group_IT_number 2
_symmetry_cell_setting triclinic
_symmetry_space_group_name_Hall '-P 1'
_symmetry_space_group_name_H-M 'P -1'
_atom_sites_solution_hydrogens geom
_atom_sites_solution_primary direct
_atom_sites_solution_secondary difmap
_cell_angle_alpha 75.045(5)
_cell_angle_beta 85.826(6)
_cell_angle_gamma 75.613(7)
_cell_formula_units_Z 2
_cell_length_a 5.528(2)
_cell_length_b 7.267(3)
_cell_length_c 13.626(5)
_cell_measurement_reflns_used 451
_cell_measurement_temperature 293(2)
_cell_measurement_theta_max 22.80
_cell_measurement_theta_min 2.99
_cell_volume 512.2(3)
_diffrn_ambient_temperature 293(2)
_diffrn_detector_area_resol_mean ?
_diffrn_measured_fraction_theta_full 0.795
_diffrn_measured_fraction_theta_max 0.795
_diffrn_measurement_device_type 'CCD area detector'
_diffrn_measurement_method 'phi and omega scans'
_diffrn_radiation_monochromator graphite
_diffrn_radiation_source 'fine-focus sealed tube'
_diffrn_radiation_type MoK\a
_diffrn_radiation_wavelength 0.71073
_diffrn_reflns_av_R_equivalents 0.0229
_diffrn_reflns_av_sigmaI/netI 0.0675
_diffrn_reflns_limit_h_max 7
_diffrn_reflns_limit_h_min -3
_diffrn_reflns_limit_k_max 9
_diffrn_reflns_limit_k_min -9
_diffrn_reflns_limit_l_max 17
_diffrn_reflns_limit_l_min -17
_diffrn_reflns_number 2335
_diffrn_reflns_theta_full 28.07
_diffrn_reflns_theta_max 28.07
_diffrn_reflns_theta_min 1.55
_diffrn_standards_decay_% ?
_diffrn_standards_interval_count ?
_diffrn_standards_interval_time ?
_diffrn_standards_number ?
_exptl_absorpt_coefficient_mu 2.148
_exptl_absorpt_correction_T_max 1.0000
_exptl_absorpt_correction_T_min 0.6652
_exptl_absorpt_correction_type multi-scan
_exptl_absorpt_process_details ?
_exptl_crystal_colour blue
_exptl_crystal_density_diffrn 1.826
_exptl_crystal_density_meas 0
_exptl_crystal_density_method 'not measured'
_exptl_crystal_description prism
_exptl_crystal_F_000 286
_exptl_crystal_size_max 0.15
_exptl_crystal_size_mid 0.13
_exptl_crystal_size_min 0.09
_refine_diff_density_max 0.666
_refine_diff_density_min -0.528
_refine_diff_density_rms 0.103
_refine_ls_extinction_coef ?
_refine_ls_extinction_method none
_refine_ls_goodness_of_fit_ref 1.092
_refine_ls_hydrogen_treatment mixed
_refine_ls_matrix_type full
_refine_ls_number_parameters 157
_refine_ls_number_reflns 1984
_refine_ls_number_restraints 0
_refine_ls_restrained_S_all 1.092
_refine_ls_R_factor_all 0.0965
_refine_ls_R_factor_gt 0.0675
_refine_ls_shift/su_max 0.000
_refine_ls_shift/su_mean 0.000
_refine_ls_structure_factor_coef Fsqd
_refine_ls_weighting_details 'calc w=1/[\s^2^(Fo^2^)+(0.0385P)^2^+1.3732P] where P=(Fo^2^+2Fc^2^)/3'
_refine_ls_weighting_scheme calc
_refine_ls_wR_factor_gt 0.1157
_refine_ls_wR_factor_ref 0.1259
_reflns_number_gt 1472
_reflns_number_total 1984
_reflns_threshold_expression >2sigma(I)
_cod_depositor_comments
;
The following automatic conversions were performed:
'_symmetry_cell_setting' value 'Triclinic' changed to 'triclinic'
according to '/home/saulius/struct/CIF-dictionaries/cif_core.dic'
dictionary named 'cif_core.dic' version 2.4.1 from
2010-06-29.

'_exptl_absorpt_correction_type' value 'multiscan' changed to
'multi-scan' according to
'/home/saulius/struct/CIF-dictionaries/cif_core.dic' dictionary named
'cif_core.dic' version 2.4.1 from 2010-06-29.

Automatic conversion script
Id: cif_fix_enum 1527 2010-12-29 10:47:43Z saulius 
;
_cod_original_sg_symbol_H-M P-1
_cod_database_code 1100158

loop_
_symmetry_equiv_pos_as_xyz
'x, y, z'
'-x, -y, -z'

loop_
_atom_site_label
_atom_site_type_symbol
_atom_site_fract_x
_atom_site_fract_y
_atom_site_fract_z
_atom_site_U_iso_or_equiv
_atom_site_adp_type
_atom_site_occupancy
_atom_site_symmetry_multiplicity
_atom_site_calc_flag
_atom_site_refinement_flags
_atom_site_disorder_assembly
_atom_site_disorder_group
Cu Cu 0.85489(16) 0.17931(12) 0.24638(6) 0.0339(2) Uani 1 1 d . . .
O11 O 1.1010(8) 0.1569(6) 0.3482(3) 0.0355(10) Uani 1 1 d . . .
O12 O 1.2067(8) 0.2078(7) 0.4906(3) 0.0453(12) Uani 1 1 d . . .
O13 O 0.6099(8) 0.3058(7) 0.3762(4) 0.0441(12) Uani 1 1 d . . .
C11 C 1.0453(11) 0.2179(8) 0.4281(4) 0.0284(13) Uani 1 1 d . . .
C12 C 0.7774(12) 0.3070(11) 0.4509(5) 0.0438(16) Uani 1 1 d . . .
H12A H 0.7306 0.2345 0.5168 0.053 Uiso 1 1 calc R . .
H12B H 0.7620 0.4412 0.4543 0.053 Uiso 1 1 calc R . .
O21 O 0.6140(9) 0.1710(6) 0.1514(3) 0.0425(11) Uani 1 1 d . . .
O22 O 0.3233(9) 0.0174(7) 0.1353(3) 0.0513(13) Uani 1 1 d . . .
O23 O 0.8172(9) -0.0923(7) 0.3088(4) 0.0383(11) Uani 1 1 d . . .
C21 C 0.5043(12) 0.0325(9) 0.1778(4) 0.0348(14) Uani 1 1 d . . .
C22 C 0.6013(12) -0.1304(9) 0.2729(4) 0.0341(14) Uani 1 1 d . . .
H22A H 0.4727 -0.1330 0.3253 0.041 Uiso 1 1 calc R . .
H22B H 0.6450 -0.2568 0.2565 0.041 Uiso 1 1 calc R . .
N1 N 0.9023(9) 0.4332(7) 0.1657(3) 0.0304(11) Uani 1 1 d . . .
N2 N 0.8416(11) 0.7075(8) 0.0454(4) 0.0380(13) Uani 1 1 d . . .
C1 C 0.7598(12) 0.5469(8) 0.0879(4) 0.0324(13) Uani 1 1 d . . .
H1 H 0.6213 0.5180 0.0660 0.039 Uiso 1 1 calc R . .
C2 C 1.0842(12) 0.5292(9) 0.1720(5) 0.0364(15) Uani 1 1 d . . .
H2 H 1.2116 0.4843 0.2196 0.044 Uiso 1 1 calc R . .
C3 C 1.0492(13) 0.6997(9) 0.0981(5) 0.0393(15) Uani 1 1 d . . .
H3 H 1.1453 0.7919 0.0857 0.047 Uiso 1 1 calc R . .
H20 H 0.785(12) 0.801(9) -0.009(5) 0.035(17) Uiso 1 1 d . . .
H23 H 0.814(13) -0.112(10) 0.363(5) 0.04(2) Uiso 1 1 d . . .
H13 H 0.505(13) 0.252(9) 0.407(5) 0.04(2) Uiso 1 1 d . . .

loop_
_atom_site_aniso_label
_atom_site_aniso_U_11
_atom_site_aniso_U_22
_atom_site_aniso_U_33
_atom_site_aniso_U_23
_atom_site_aniso_U_13
_atom_site_aniso_U_12
Cu 0.0388(4) 0.0377(4) 0.0255(4) -0.0017(3) -0.0103(3) -0.0131(3)
O11 0.031(2) 0.049(3) 0.028(2) -0.0096(19) -0.0045(18) -0.009(2)
O12 0.043(3) 0.075(3) 0.024(2) -0.009(2) -0.008(2) -0.026(3)
O13 0.028(2) 0.065(3) 0.042(3) -0.011(2) -0.003(2) -0.016(2)
C11 0.033(3) 0.030(3) 0.021(3) 0.001(2) 0.001(2) -0.013(3)
C12 0.039(4) 0.060(4) 0.037(3) -0.018(3) 0.002(3) -0.015(3)
O21 0.052(3) 0.044(3) 0.032(2) 0.0026(19) -0.017(2) -0.022(2)
O22 0.059(3) 0.044(3) 0.056(3) 0.002(2) -0.029(3) -0.027(2)
O23 0.046(3) 0.043(3) 0.026(2) -0.002(2) -0.011(2) -0.015(2)
C21 0.040(4) 0.038(3) 0.028(3) -0.007(3) -0.008(3) -0.011(3)
C22 0.035(3) 0.037(3) 0.030(3) -0.007(3) -0.001(3) -0.009(3)
N1 0.031(3) 0.034(3) 0.027(2) -0.004(2) -0.004(2) -0.010(2)
N2 0.042(3) 0.039(3) 0.030(3) -0.003(2) -0.004(2) -0.008(3)
C1 0.035(3) 0.033(3) 0.028(3) -0.005(2) -0.005(3) -0.009(3)
C2 0.035(4) 0.045(4) 0.033(3) -0.011(3) -0.008(3) -0.013(3)
C3 0.046(4) 0.036(4) 0.043(3) -0.010(3) -0.001(3) -0.021(3)

loop_
_atom_type_symbol
_atom_type_description
_atom_type_scat_dispersion_real
_atom_type_scat_dispersion_imag
_atom_type_scat_source
C C 0.0033 0.0016 'International Tables Vol C Tables 4.2.6.8 and 6.1.1.4'
H H 0.0000 0.0000 'International Tables Vol C Tables 4.2.6.8 and 6.1.1.4'
Cu Cu 0.3201 1.2651 'International Tables Vol C Tables 4.2.6.8 and 6.1.1.4'
N N 0.0061 0.0033 'International Tables Vol C Tables 4.2.6.8 and 6.1.1.4'
O O 0.0106 0.0060 'International Tables Vol C Tables 4.2.6.8 and 6.1.1.4'

loop_
_geom_angle_atom_site_label_1
_geom_angle_atom_site_label_2
_geom_angle_atom_site_label_3
_geom_angle
_geom_angle_site_symmetry_1
_geom_angle_site_symmetry_3
_geom_angle_publ_flag
O21 Cu N1 92.56(19) . . ?
O21 Cu O11 173.74(19) . . ?
N1 Cu O11 93.45(19) . . ?
O21 Cu O23 82.06(18) . . ?
N1 Cu O23 171.2(2) . . ?
O11 Cu O23 91.76(18) . . ?
O21 Cu O13 105.03(18) . . ?
N1 Cu O13 95.42(19) . . ?
O11 Cu O13 76.14(16) . . ?
O23 Cu O13 92.66(19) . . ?
C11 O11 Cu 123.5(4) . . ?
C12 O13 Cu 107.6(4) . . ?
O12 C11 O11 122.4(6) . . ?
O12 C11 C12 117.4(5) . . ?
O11 C11 C12 120.2(5) . . ?
O13 C12 C11 112.4(5) . . ?
C21 O21 Cu 116.6(4) . . ?
C22 O23 Cu 112.6(4) . . ?
O22 C21 O21 126.0(6) . . ?
O22 C21 C22 116.8(5) . . ?
O21 C21 C22 117.2(5) . . ?
O23 C22 C21 108.7(5) . . ?
C1 N1 C2 105.6(5) . . ?
C1 N1 Cu 124.6(4) . . ?
C2 N1 Cu 129.8(4) . . ?
C1 N2 C3 107.9(5) . . ?
N1 C1 N2 111.2(5) . . ?
C3 C2 N1 109.6(5) . . ?
C2 C3 N2 105.7(5) . . ?

loop_
_geom_bond_atom_site_label_1
_geom_bond_atom_site_label_2
_geom_bond_distance
_geom_bond_site_symmetry_2
_geom_bond_publ_flag
Cu O21 1.945(4) . ?
Cu N1 1.958(5) . ?
Cu O11 1.962(4) . ?
Cu O23 1.993(5) . ?
Cu O13 2.383(5) . ?
O11 C11 1.268(6) . ?
O12 C11 1.254(7) . ?
O13 C12 1.429(7) . ?
C11 C12 1.507(9) . ?
O21 C21 1.263(7) . ?
O22 C21 1.233(7) . ?
O23 C22 1.435(7) . ?
C21 C22 1.536(8) . ?
N1 C1 1.332(7) . ?
N1 C2 1.378(7) . ?
N2 C1 1.333(7) . ?
N2 C3 1.379(8) . ?
C2 C3 1.362(9) . ?

loop_
_geom_hbond_atom_site_label_D
_geom_hbond_atom_site_label_H
_geom_hbond_atom_site_label_A
_geom_hbond_distance_DH
_geom_hbond_distance_HA
_geom_hbond_distance_DA
_geom_hbond_angle_DHA
_geom_hbond_site_symmetry_A
N2 H20 O22 0.88(6) 1.91(6) 2.787(7) 174(6) 2_665
O23 H23 O12 0.71(6) 1.94(7) 2.648(6) 170(7) 2_756
O13 H13 O12 0.81(6) 1.98(7) 2.760(6) 161(6) 1_455
C1 H1 O21 0.93 2.50 2.938(7) 109.1 .
C3 H3 O22 0.93 2.36 3.215(7) 152.3 1_665
